data_4508901
loop_
_publ_author_name
'Lin, Zhi-En'
'Fan, Wei'
'Gao, Feifei'
'Chino, Naotaka'
'Yokoi, Toshiyuki'
'Okubo, Tatsuya'

_publ_section_title
;
 A New Organically Templated Zinc Phosphite Synthesized in Phosphorous
 Acid Flux and Its Hydrothermal Analogue
;
_journal_issue 11
_journal_name_full 'Crystal Growth &amp; Design'
_journal_page_first 2435
_journal_paper_doi 10.1021/cg060466e
_journal_volume 6
_journal_year 2006
_chemical_formula_sum 'C26 H40 N4 O24 P8 Zn6'
_chemical_formula_weight 1432.60
_chemical_name_systematic
; 
 ? 
;
_space_group_IT_number 14
_symmetry_cell_setting monoclinic
_symmetry_space_group_name_Hall '-P 2ybc'
_symmetry_space_group_name_H-M 'P 1 21/c 1'
_atom_sites_solution_hydrogens geom
_atom_sites_solution_primary direct
_atom_sites_solution_secondary difmap
_audit_creation_method SHELXL-97
_cell_angle_alpha 90.00
_cell_angle_beta 91.004(3)
_cell_angle_gamma 90.00
_cell_formula_units_Z 4
_cell_length_a 9.3364(5)
_cell_length_b 14.8119(7)
_cell_length_c 33.6668(8)
_cell_measurement_reflns_used 7615
_cell_measurement_temperature 293(2)
_cell_measurement_theta_max 27.4835
_cell_measurement_theta_min 2.1827
_cell_volume 4655.1(4)
_computing_structure_refinement 'SHELXL-97 (Sheldrick, 1997)'
_computing_structure_solution 'SHELXS-97 (Sheldrick, 1990)'
_diffrn_ambient_temperature 298(2)
_diffrn_measured_fraction_theta_full 0.968
_diffrn_measured_fraction_theta_max 0.968
_diffrn_measurement_device_type 'Siemens SMART CCD'
_diffrn_measurement_method 'phi and omega scans'
_diffrn_radiation_monochromator graphite
_diffrn_radiation_source 'fine-focus sealed tube'
_diffrn_radiation_type MoK\a
_diffrn_radiation_wavelength 0.71073
_diffrn_reflns_av_R_equivalents 0.0366
_diffrn_reflns_av_sigmaI/netI 0.0433
_diffrn_reflns_limit_h_max 12
_diffrn_reflns_limit_h_min -11
_diffrn_reflns_limit_k_max 19
_diffrn_reflns_limit_k_min -13
_diffrn_reflns_limit_l_max 43
_diffrn_reflns_limit_l_min -42
_diffrn_reflns_number 28105
_diffrn_reflns_theta_full 27.48
_diffrn_reflns_theta_max 27.48
_diffrn_reflns_theta_min 2.18
_diffrn_standards_decay_% 0
_exptl_absorpt_coefficient_mu 3.405
_exptl_absorpt_correction_T_max 1.0000
_exptl_absorpt_correction_T_min 0.5635
_exptl_crystal_colour colorless
_exptl_crystal_density_diffrn 2.044
_exptl_crystal_density_method 'not measured'
_exptl_crystal_description prism
_exptl_crystal_F_000 2864
_exptl_crystal_size_max 0.4000
_exptl_crystal_size_mid 0.3000
_exptl_crystal_size_min 0.0600
_refine_diff_density_max 1.013
_refine_diff_density_min -0.904
_refine_diff_density_rms 0.109
_refine_ls_extinction_method none
_refine_ls_goodness_of_fit_ref 1.064
_refine_ls_hydrogen_treatment mixed
_refine_ls_matrix_type full
_refine_ls_number_parameters 645
_refine_ls_number_reflns 10337
_refine_ls_number_restraints 0
_refine_ls_restrained_S_all 1.064
_refine_ls_R_factor_all 0.0627
_refine_ls_R_factor_gt 0.0496
_refine_ls_shift/su_max 0.001
_refine_ls_shift/su_mean 0.000
_refine_ls_structure_factor_coef Fsqd
_refine_ls_weighting_details 'calc w=1/[\s^2^(Fo^2^)+(0.0666P)^2^+5.2498P] where P=(Fo^2^+2Fc^2^)/3'
_refine_ls_weighting_scheme calc
_refine_ls_wR_factor_gt 0.1272
_refine_ls_wR_factor_ref 0.1372
_reflns_number_gt 8402
_reflns_number_total 10337
_reflns_threshold_expression >2sigma(I)
_cod_data_source_file cg060466esup1.cif
_cod_data_source_block 1
_cod_original_sg_symbol_H-M P2(1)/c
_cod_database_code 4508901

loop_
_symmetry_equiv_pos_as_xyz
'x, y, z'
'-x, y+1/2, -z+1/2'
'-x, -y, -z'
'x, -y-1/2, z-1/2'

loop_
_atom_site_label
_atom_site_type_symbol
_atom_site_fract_x
_atom_site_fract_y
_atom_site_fract_z
_atom_site_U_iso_or_equiv
_atom_site_adp_type
_atom_site_occupancy
_atom_site_symmetry_multiplicity
_atom_site_calc_flag
_atom_site_refinement_flags
Zn1 Zn 0.78073(4) 0.21881(3) 0.243966(13) 0.02769(12) Uani 1 1 d .
Zn2 Zn 0.38109(5) 0.07907(4) 0.221285(15) 0.03498(13) Uani 1 1 d .
Zn3 Zn 0.37101(4) 0.36119(3) 0.211872(13) 0.02943(12) Uani 1 1 d .
Zn4 Zn 0.78244(4) 0.25214(3) 0.493141(13) 0.02626(12) Uani 1 1 d .
Zn5 Zn 0.38104(4) 0.39345(3) 0.464361(12) 0.02648(12) Uani 1 1 d .
Zn6 Zn 0.37198(5) 0.11104(3) 0.467748(14) 0.03286(13) Uani 1 1 d .
P1 P 0.59562(11) 0.36585(7) 0.28890(3) 0.0310(2) Uani 1 1 d .
H1 H 0.564(6) 0.324(4) 0.3264(15) 0.068(16) Uiso 1 1 d .
P2 P 0.13928(10) 0.22338(9) 0.23705(3) 0.0347(3) Uani 1 1 d .
H2 H 0.198(5) 0.221(3) 0.2691(14) 0.052(14) Uiso 1 1 d .
P3 P 0.60597(11) 0.07418(7) 0.29214(3) 0.0279(2) Uani 1 1 d .
H3 H 0.621(4) 0.135(3) 0.3244(12) 0.043(12) Uiso 1 1 d .
P4 P 0.57240(10) 0.21787(7) 0.16904(3) 0.0256(2) Uani 1 1 d .
H4 H 0.604(4) 0.203(3) 0.1300(12) 0.039(12) Uiso 1 1 d .
P5 P 0.14022(10) 0.25576(8) 0.48609(3) 0.0325(2) Uani 1 1 d .
H5 H 0.195(4) 0.260(3) 0.5196(12) 0.032(11) Uiso 1 1 d .
P6 P 0.59464(10) 0.39763(6) 0.53830(3) 0.0239(2) Uani 1 1 d .
H6 H 0.592(4) 0.340(3) 0.5678(12) 0.038(12) Uiso 1 1 d .
P7 P 0.60873(11) 0.10750(7) 0.54087(3) 0.0306(2) Uani 1 1 d .
H7 H 0.593(5) 0.147(4) 0.5770(14) 0.056(14) Uiso 1 1 d .
P8 P 0.57267(10) 0.24665(6) 0.41838(3) 0.0236(2) Uani 1 1 d .
H8 H 0.601(4) 0.248(3) 0.3789(12) 0.039(12) Uiso 1 1 d .
O1 O 0.6322(4) 0.4587(2) 0.30165(12) 0.0680(11) Uani 1 1 d .
O2 O 0.7242(4) 0.3155(3) 0.27630(15) 0.0888(16) Uani 1 1 d .
O3 O 0.4667(3) 0.3573(3) 0.26265(10) 0.0587(10) Uani 1 1 d .
O4 O -0.0188(4) 0.2151(3) 0.24016(15) 0.0863(15) Uani 1 1 d .
O5 O 0.2020(3) 0.1419(2) 0.21664(10) 0.0485(8) Uani 1 1 d .
O6 O 0.1807(3) 0.3121(2) 0.21821(10) 0.0439(7) Uani 1 1 d .
O7 O 0.6389(3) -0.0175(2) 0.30961(9) 0.0430(7) Uani 1 1 d .
O8 O 0.4572(3) 0.0828(3) 0.27472(9) 0.0523(9) Uani 1 1 d .
O9 O 0.7215(3) 0.1015(2) 0.26310(8) 0.0369(7) Uani 1 1 d .
O10 O 0.7156(3) 0.2428(2) 0.18907(9) 0.0394(7) Uani 1 1 d .
O11 O 0.5202(3) 0.1277(2) 0.18345(9) 0.0390(7) Uani 1 1 d .
O12 O 0.4655(3) 0.2937(2) 0.16992(8) 0.0413(7) Uani 1 1 d .
O13 O -0.0179(4) 0.2661(3) 0.48933(15) 0.0784(14) Uani 1 1 d .
O14 O 0.1819(3) 0.1625(2) 0.47218(10) 0.0466(8) Uani 1 1 d .
O15 O 0.2015(3) 0.3309(2) 0.46119(9) 0.0394(7) Uani 1 1 d .
O16 O 0.6342(3) 0.48580(19) 0.55857(8) 0.0364(7) Uani 1 1 d .
O17 O 0.7113(3) 0.36789(19) 0.51002(8) 0.0348(6) Uani 1 1 d .
O18 O 0.4472(3) 0.3993(2) 0.51901(8) 0.0382(7) Uani 1 1 d .
O19 O 0.6335(4) 0.0114(2) 0.55134(11) 0.0643(10) Uani 1 1 d .
O20 O 0.7414(3) 0.1505(3) 0.52528(13) 0.0686(12) Uani 1 1 d .
O21 O 0.4766(3) 0.1276(3) 0.51680(10) 0.0593(10) Uani 1 1 d .
O22 O 0.4640(3) 0.1729(2) 0.42335(9) 0.0414(7) Uani 1 1 d .
O23 O 0.5229(3) 0.34096(19) 0.42885(8) 0.0326(6) Uani 1 1 d .
O24 O 0.7169(3) 0.2250(2) 0.43863(8) 0.0377(7) Uani 1 1 d .
N1 N 0.7654(4) 0.9970(3) 0.18926(14) 0.0524(11) Uani 1 1 d .
H9 H 0.7070 1.0323 0.2011 0.063 Uiso 1 1 calc R
N2 N 0.8055(4) 0.4165(3) 0.17583(10) 0.0426(9) Uani 1 1 d .
H10 H 0.7850 0.3627 0.1835 0.051 Uiso 1 1 calc R
N3 N 0.1888(4) 0.5485(3) 0.06952(12) 0.0503(10) Uani 1 1 d .
H11 H 0.2078 0.6026 0.0620 0.060 Uiso 1 1 calc R
N4 N 0.2401(4) -0.0315(3) 0.06677(14) 0.0522(11) Uani 1 1 d .
H12 H 0.2993 -0.0674 0.0555 0.063 Uiso 1 1 calc R
C1 C 0.7257(5) 0.9621(4) 0.15487(18) 0.0559(13) Uani 1 1 d .
H13 H 0.6365 0.9762 0.1438 0.067 Uiso 1 1 calc R
C2 C 0.8160(5) 0.9051(3) 0.13544(14) 0.0445(11) Uani 1 1 d .
H14 H 0.7880 0.8804 0.1111 0.053 Uiso 1 1 calc R
C3 C 0.9492(4) 0.8839(3) 0.15191(11) 0.0300(8) Uani 1 1 d .
C4 C 0.9857(5) 0.9234(3) 0.18800(13) 0.0440(11) Uani 1 1 d .
H15 H 1.0745 0.9114 0.1998 0.053 Uiso 1 1 calc R
C5 C 0.8912(6) 0.9801(4) 0.20643(14) 0.0566(14) Uani 1 1 d .
H16 H 0.9154 1.0063 0.2307 0.068 Uiso 1 1 calc R
C6 C 0.9347(5) 0.4507(3) 0.18511(14) 0.0484(12) Uani 1 1 d .
H17 H 1.0012 0.4163 0.1994 0.058 Uiso 1 1 calc R
C7 C 0.9682(5) 0.5365(3) 0.17353(14) 0.0458(11) Uani 1 1 d .
H18 H 1.0574 0.5607 0.1802 0.055 Uiso 1 1 calc R
C8 C 0.8691(4) 0.5876(3) 0.15182(11) 0.0331(9) Uani 1 1 d .
C9 C 0.7383(5) 0.5481(3) 0.14269(12) 0.0398(10) Uani 1 1 d .
H19 H 0.6703 0.5801 0.1279 0.048 Uiso 1 1 calc R
C10 C 0.7083(5) 0.4631(3) 0.15512(13) 0.0447(11) Uani 1 1 d .
H20 H 0.6196 0.4375 0.1491 0.054 Uiso 1 1 calc R
C11 C 1.0510(5) 0.8215(3) 0.13211(14) 0.0421(10) Uani 1 1 d .
H21 H 1.1481 0.8427 0.1367 0.051 Uiso 1 1 calc R
H22 H 1.0323 0.8222 0.1037 0.051 Uiso 1 1 calc R
C12 C 1.0382(5) 0.7227(3) 0.14763(13) 0.0388(10) Uani 1 1 d .
H23 H 1.1125 0.6860 0.1360 0.047 Uiso 1 1 calc R
H24 H 1.0528 0.7222 0.1762 0.047 Uiso 1 1 calc R
C13 C 0.8940(5) 0.6825(3) 0.13755(14) 0.0443(11) Uani 1 1 d .
H25 H 0.8208 0.7211 0.1486 0.053 Uiso 1 1 calc R
H26 H 0.8811 0.6834 0.1089 0.053 Uiso 1 1 calc R
C14 C 0.0611(5) 0.5129(4) 0.05965(15) 0.0541(13) Uani 1 1 d .
H27 H -0.0050 0.5462 0.0448 0.065 Uiso 1 1 calc R
C15 C 0.0287(5) 0.4266(3) 0.07175(14) 0.0448(11) Uani 1 1 d .
H28 H -0.0592 0.4009 0.0650 0.054 Uiso 1 1 calc R
C16 C 0.1291(4) 0.3781(3) 0.09424(11) 0.0343(9) Uani 1 1 d .
C17 C 0.2594(5) 0.4187(3) 0.10287(13) 0.0405(10) Uani 1 1 d .
H29 H 0.3288 0.3872 0.1174 0.049 Uiso 1 1 calc R
C18 C 0.2870(5) 0.5035(4) 0.09041(15) 0.0509(12) Uani 1 1 d .
H30 H 0.3748 0.5303 0.0965 0.061 Uiso 1 1 calc R
C19 C 0.2784(5) 0.0077(4) 0.10020(18) 0.0551(14) Uani 1 1 d .
H31 H 0.3687 -0.0036 0.1112 0.066 Uiso 1 1 calc R
C20 C 0.1873(5) 0.0650(3) 0.11920(13) 0.0424(10) Uani 1 1 d .
H32 H 0.2147 0.0917 0.1432 0.051 Uiso 1 1 calc R
C21 C 0.0528(4) 0.0831(3) 0.10223(11) 0.0297(8) Uani 1 1 d .
C22 C 0.0176(5) 0.0392(3) 0.06712(13) 0.0448(11) Uani 1 1 d .
H33 H -0.0719 0.0485 0.0553 0.054 Uiso 1 1 calc R
C23 C 0.1128(6) -0.0175(4) 0.04969(15) 0.0548(13) Uani 1 1 d .
H34 H 0.0886 -0.0463 0.0260 0.066 Uiso 1 1 calc R
C24 C -0.0501(5) 0.1468(3) 0.12078(14) 0.0424(10) Uani 1 1 d .
H35 H -0.0298 0.1508 0.1491 0.051 Uiso 1 1 calc R
H36 H -0.1469 0.1242 0.1171 0.051 Uiso 1 1 calc R
C25 C -0.0385(5) 0.2423(3) 0.10186(13) 0.0386(10) Uani 1 1 d .
H37 H -0.0543 0.2377 0.0734 0.046 Uiso 1 1 calc R
H38 H -0.1124 0.2809 0.1125 0.046 Uiso 1 1 calc R
C26 C 0.1061(5) 0.2843(3) 0.11006(13) 0.0439(11) Uani 1 1 d .
H39 H 0.1219 0.2856 0.1386 0.053 Uiso 1 1 calc R
H40 H 0.1785 0.2451 0.0990 0.053 Uiso 1 1 calc R

loop_
_atom_site_aniso_label
_atom_site_aniso_U_11
_atom_site_aniso_U_22
_atom_site_aniso_U_33
_atom_site_aniso_U_23
_atom_site_aniso_U_13
_atom_site_aniso_U_12
Zn1 0.0208(2) 0.0193(3) 0.0430(2) 0.00042(17) 0.00153(17) -0.00024(16)
Zn2 0.0262(2) 0.0239(3) 0.0547(3) 0.0097(2) -0.0023(2) -0.00240(18)
Zn3 0.0273(2) 0.0221(3) 0.0388(2) -0.00279(18) -0.00201(17) 0.00471(18)
Zn4 0.0201(2) 0.0175(3) 0.0413(2) -0.00036(17) 0.00231(17) -0.00024(17)
Zn5 0.0215(2) 0.0204(3) 0.0376(2) -0.00502(17) 0.00096(16) -0.00042(17)
Zn6 0.0282(2) 0.0213(3) 0.0489(3) 0.0069(2) -0.00280(19) -0.00576(19)
P1 0.0357(5) 0.0237(6) 0.0332(5) -0.0019(4) -0.0077(4) 0.0078(4)
P2 0.0185(5) 0.0449(7) 0.0405(5) 0.0034(5) 0.0011(4) -0.0016(4)
P3 0.0366(5) 0.0177(5) 0.0295(4) 0.0009(4) 0.0019(4) -0.0035(4)
P4 0.0300(5) 0.0201(5) 0.0269(4) -0.0001(3) 0.0060(4) 0.0045(4)
P5 0.0176(5) 0.0412(7) 0.0386(5) 0.0032(4) 0.0019(4) -0.0029(4)
P6 0.0286(5) 0.0163(5) 0.0269(4) 0.0001(3) -0.0001(3) 0.0018(4)
P7 0.0372(5) 0.0213(6) 0.0331(5) 0.0031(4) -0.0043(4) -0.0075(4)
P8 0.0286(5) 0.0159(5) 0.0264(4) -0.0021(3) 0.0060(3) -0.0009(4)
O1 0.093(3) 0.0184(19) 0.092(3) -0.0078(17) -0.031(2) 0.0099(18)
O2 0.048(2) 0.070(3) 0.147(4) -0.074(3) -0.024(2) 0.025(2)
O3 0.0469(19) 0.073(3) 0.0556(19) 0.0105(18) -0.0218(15) -0.0060(18)
O4 0.0231(17) 0.102(4) 0.135(4) -0.002(3) 0.023(2) -0.007(2)
O5 0.0340(16) 0.043(2) 0.068(2) -0.0001(16) -0.0085(14) 0.0090(15)
O6 0.0294(15) 0.037(2) 0.0654(19) 0.0114(15) -0.0046(13) 0.0017(13)
O7 0.062(2) 0.0211(17) 0.0455(16) 0.0079(12) -0.0107(14) -0.0077(14)
O8 0.0367(16) 0.075(3) 0.0454(17) 0.0142(16) 0.0078(13) 0.0067(17)
O9 0.0390(15) 0.0233(17) 0.0486(16) 0.0056(12) 0.0100(12) 0.0000(12)
O10 0.0373(16) 0.0361(19) 0.0448(16) 0.0120(13) 0.0001(13) -0.0066(13)
O11 0.0385(15) 0.0250(17) 0.0538(17) 0.0019(13) 0.0058(13) -0.0003(13)
O12 0.0510(18) 0.0260(17) 0.0469(16) -0.0028(13) 0.0037(13) 0.0174(14)
O13 0.0249(17) 0.078(3) 0.133(4) 0.022(3) 0.022(2) 0.0025(18)
O14 0.0303(15) 0.036(2) 0.073(2) 0.0001(16) -0.0039(14) -0.0019(14)
O15 0.0277(14) 0.0385(19) 0.0519(17) 0.0089(13) -0.0073(12) -0.0108(13)
O16 0.0461(16) 0.0215(16) 0.0413(15) -0.0071(11) -0.0117(12) 0.0050(13)
O17 0.0338(14) 0.0229(16) 0.0480(15) -0.0053(12) 0.0063(12) 0.0019(12)
O18 0.0302(14) 0.047(2) 0.0369(14) -0.0059(13) -0.0014(11) -0.0010(13)
O19 0.093(3) 0.0175(18) 0.081(2) 0.0086(16) -0.016(2) -0.0134(18)
O20 0.0392(18) 0.054(3) 0.112(3) 0.049(2) -0.0103(19) -0.0141(17)
O21 0.0414(18) 0.076(3) 0.060(2) -0.0031(19) -0.0106(15) 0.0020(18)
O22 0.0503(18) 0.0248(17) 0.0492(16) 0.0000(12) 0.0043(13) -0.0134(14)
O23 0.0315(14) 0.0193(15) 0.0471(15) -0.0055(11) 0.0088(11) 0.0031(11)
O24 0.0354(16) 0.0350(18) 0.0427(15) -0.0114(12) 0.0008(12) 0.0096(13)
N1 0.050(2) 0.024(2) 0.085(3) 0.003(2) 0.032(2) 0.0098(18)
N2 0.059(2) 0.023(2) 0.0460(19) 0.0075(15) 0.0019(17) -0.0074(18)
N3 0.059(2) 0.026(2) 0.065(2) 0.0127(18) 0.000(2) -0.0091(19)
N4 0.046(2) 0.027(2) 0.084(3) 0.002(2) 0.030(2) 0.0073(18)
C1 0.033(2) 0.039(3) 0.096(4) 0.010(3) -0.002(2) 0.008(2)
C2 0.046(2) 0.036(3) 0.051(2) 0.000(2) -0.0135(19) 0.001(2)
C3 0.0330(19) 0.021(2) 0.0362(18) 0.0039(15) 0.0087(15) -0.0010(16)
C4 0.048(3) 0.036(3) 0.048(2) -0.0042(19) -0.0084(19) 0.006(2)
C5 0.087(4) 0.040(3) 0.043(2) -0.008(2) 0.010(2) 0.006(3)
C6 0.054(3) 0.031(3) 0.060(3) 0.009(2) -0.017(2) 0.004(2)
C7 0.041(2) 0.033(3) 0.063(3) 0.005(2) -0.013(2) -0.009(2)
C8 0.040(2) 0.022(2) 0.038(2) 0.0016(15) 0.0012(16) 0.0003(17)
C9 0.038(2) 0.037(3) 0.044(2) 0.0072(18) -0.0049(17) 0.0032(19)
C10 0.041(2) 0.040(3) 0.053(3) 0.004(2) -0.0010(19) -0.010(2)
C11 0.048(2) 0.021(2) 0.058(3) 0.0017(18) 0.024(2) -0.0002(19)
C12 0.039(2) 0.029(2) 0.049(2) -0.0006(18) 0.0087(18) 0.0019(19)
C13 0.052(3) 0.029(3) 0.052(2) 0.0091(19) -0.008(2) -0.003(2)
C14 0.056(3) 0.038(3) 0.068(3) 0.013(2) -0.016(2) 0.004(2)
C15 0.044(2) 0.024(2) 0.066(3) 0.002(2) -0.011(2) -0.006(2)
C16 0.042(2) 0.026(2) 0.0345(19) 0.0003(16) 0.0031(16) -0.0022(18)
C17 0.039(2) 0.032(3) 0.051(2) 0.0046(19) -0.0087(18) 0.0004(19)
C18 0.038(2) 0.044(3) 0.071(3) 0.002(2) -0.004(2) -0.009(2)
C19 0.025(2) 0.039(3) 0.101(4) 0.013(3) -0.003(2) 0.003(2)
C20 0.047(2) 0.029(3) 0.051(2) 0.0022(19) -0.0101(19) 0.003(2)
C21 0.034(2) 0.0143(19) 0.0410(19) 0.0066(14) 0.0095(16) 0.0016(15)
C22 0.043(2) 0.038(3) 0.054(3) -0.004(2) -0.0048(19) 0.007(2)
C23 0.069(3) 0.046(3) 0.050(3) -0.011(2) 0.008(2) 0.006(3)
C24 0.047(2) 0.023(2) 0.058(3) -0.0003(19) 0.026(2) -0.0010(19)
C25 0.037(2) 0.027(2) 0.052(2) -0.0035(18) 0.0086(18) 0.0058(18)
C26 0.052(3) 0.030(3) 0.049(2) 0.0069(19) -0.007(2) -0.004(2)

loop_
_atom_type_symbol
_atom_type_description
_atom_type_scat_dispersion_real
_atom_type_scat_dispersion_imag
_atom_type_scat_source
C C 0.0033 0.0016 'International Tables Vol C Tables 4.2.6.8 and 6.1.1.4'
H H 0.0000 0.0000 'International Tables Vol C Tables 4.2.6.8 and 6.1.1.4'
N N 0.0061 0.0033 'International Tables Vol C Tables 4.2.6.8 and 6.1.1.4'
O O 0.0106 0.0060 'International Tables Vol C Tables 4.2.6.8 and 6.1.1.4'
P P 0.1023 0.0942 'International Tables Vol C Tables 4.2.6.8 and 6.1.1.4'
Zn Zn 0.2839 1.4301 'International Tables Vol C Tables 4.2.6.8 and 6.1.1.4'

loop_
_geom_angle_atom_site_label_1
_geom_angle_atom_site_label_2
_geom_angle_atom_site_label_3
_geom_angle
_geom_angle_site_symmetry_1
_geom_angle_site_symmetry_3
O4 Zn1 O2 110.6(2) 1_655 .
O4 Zn1 O9 106.66(18) 1_655 .
O2 Zn1 O9 113.96(19) . .
O4 Zn1 O10 103.48(18) 1_655 .
O2 Zn1 O10 108.74(18) . .
O9 Zn1 O10 112.87(12) . .
O5 Zn2 O8 111.71(14) . .
O5 Zn2 O1 111.27(15) . 2_645
O8 Zn2 O1 114.65(16) . 2_645
O5 Zn2 O11 110.68(14) . .
O8 Zn2 O11 110.93(13) . .
O1 Zn2 O11 96.71(16) 2_645 .
O3 Zn3 O6 107.75(14) . .
O3 Zn3 O7 112.31(15) . 2_655
O6 Zn3 O7 110.58(13) . 2_655
O3 Zn3 O12 114.86(14) . .
O6 Zn3 O12 108.33(14) . .
O7 Zn3 O12 102.92(13) 2_655 .
O13 Zn4 O20 109.68(17) 1_655 .
O13 Zn4 O17 105.59(16) 1_655 .
O20 Zn4 O17 117.62(17) . .
O13 Zn4 O24 104.55(18) 1_655 .
O20 Zn4 O24 107.91(17) . .
O17 Zn4 O24 110.73(12) . .
O15 Zn5 O18 109.84(12) . .
O15 Zn5 O16 111.30(12) . 3_666
O18 Zn5 O16 110.80(12) . 3_666
O15 Zn5 O23 111.97(13) . .
O18 Zn5 O23 112.97(12) . .
O16 Zn5 O23 99.64(12) 3_666 .
O21 Zn6 O19 114.68(16) . 3_656
O21 Zn6 O14 109.65(15) . .
O19 Zn6 O14 112.14(16) 3_656 .
O21 Zn6 O22 111.86(14) . .
O19 Zn6 O22 101.27(15) 3_656 .
O14 Zn6 O22 106.75(14) . .
O1 P1 O2 111.5(2) . .
O1 P1 O3 115.6(2) . .
O2 P1 O3 116.0(2) . .
O1 P1 H1 101(2) . .
O2 P1 H1 102(2) . .
O3 P1 H1 108(2) . .
O4 P2 O6 111.3(2) . .
O4 P2 O5 111.0(2) . .
O6 P2 O5 113.5(2) . .
O4 P2 H2 112(2) . .
O6 P2 H2 107(2) . .
O5 P2 H2 102(2) . .
O8 P3 O7 114.1(2) . .
O8 P3 O9 112.76(17) . .
O7 P3 O9 110.32(18) . .
O8 P3 H3 108.8(17) . .
O7 P3 H3 105.1(18) . .
O9 P3 H3 105.1(17) . .
O12 P4 O11 115.94(17) . .
O12 P4 O10 112.72(18) . .
O11 P4 O10 110.92(17) . .
O12 P4 H4 107.3(18) . .
O11 P4 H4 103.9(19) . .
O10 P4 H4 105.0(17) . .
O13 P5 O15 110.5(2) . .
O13 P5 O14 112.2(2) . .
O15 P5 O14 113.54(19) . .
O13 P5 H5 108.8(19) . .
O15 P5 H5 108.5(19) . .
O14 P5 H5 102.9(19) . .
O18 P6 O16 113.06(17) . .
O18 P6 O17 113.06(16) . .
O16 P6 O17 111.05(17) . .
O18 P6 H6 107.8(18) . .
O16 P6 H6 103.2(19) . .
O17 P6 H6 108.0(18) . .
O19 P7 O21 116.3(2) . .
O19 P7 O20 111.4(2) . .
O21 P7 O20 113.9(2) . .
O19 P7 H7 103(2) . .
O21 P7 H7 107(2) . .
O20 P7 H7 103(2) . .
O22 P8 O23 115.71(17) . .
O22 P8 O24 112.86(18) . .
O23 P8 O24 111.09(16) . .
O22 P8 H8 105.2(18) . .
O23 P8 H8 106.1(19) . .
O24 P8 H8 104.8(18) . .
P1 O1 Zn2 136.4(2) . 2_655
P1 O2 Zn1 141.9(2) . .
P1 O3 Zn3 152.6(2) . .
P2 O4 Zn1 173.6(4) . 1_455
P2 O5 Zn2 134.0(2) . .
P2 O6 Zn3 127.94(18) . .
P3 O7 Zn3 132.88(18) . 2_645
P3 O8 Zn2 133.33(19) . .
P3 O9 Zn1 131.38(18) . .
P4 O10 Zn1 128.55(17) . .
P4 O11 Zn2 138.91(19) . .
P4 O12 Zn3 134.82(18) . .
P5 O13 Zn4 167.7(3) . 1_455
P5 O14 Zn6 128.59(19) . .
P5 O15 Zn5 131.61(17) . .
P6 O16 Zn5 126.57(16) . 3_666
P6 O17 Zn4 134.00(18) . .
P6 O18 Zn5 132.97(17) . .
P7 O19 Zn6 145.3(2) . 3_656
P7 O20 Zn4 135.6(2) . .
P7 O21 Zn6 147.6(2) . .
P8 O22 Zn6 136.84(18) . .
P8 O23 Zn5 136.08(17) . .
P8 O24 Zn4 128.97(17) . .
C1 N1 C5 123.0(4) . .
C1 N1 H9 118.5 . .
C5 N1 H9 118.5 . .
C10 N2 C6 121.9(4) . .
C10 N2 H10 119.0 . .
C6 N2 H10 119.0 . .
C18 N3 C14 122.6(4) . .
C18 N3 H11 118.7 . .
C14 N3 H11 118.7 . .
C19 N4 C23 122.1(4) . .
C19 N4 H12 118.9 . .
C23 N4 H12 118.9 . .
N1 C1 C2 119.8(4) . .
N1 C1 H13 120.1 . .
C2 C1 H13 120.1 . .
C1 C2 C3 120.2(4) . .
C1 C2 H14 119.9 . .
C3 C2 H14 119.9 . .
C4 C3 C2 117.3(4) . .
C4 C3 C11 120.3(4) . .
C2 C3 C11 122.4(4) . .
C5 C4 C3 120.3(4) . .
C5 C4 H15 119.9 . .
C3 C4 H15 119.9 . .
N1 C5 C4 119.3(5) . .
N1 C5 H16 120.3 . .
C4 C5 H16 120.3 . .
N2 C6 C7 119.7(4) . .
N2 C6 H17 120.2 . .
C7 C6 H17 120.2 . .
C6 C7 C8 120.1(4) . .
C6 C7 H18 119.9 . .
C8 C7 H18 119.9 . .
C9 C8 C7 117.5(4) . .
C9 C8 C13 117.7(4) . .
C7 C8 C13 124.8(4) . .
C10 C9 C8 120.6(4) . .
C10 C9 H19 119.7 . .
C8 C9 H19 119.7 . .
N2 C10 C9 120.1(4) . .
N2 C10 H20 119.9 . .
C9 C10 H20 119.9 . .
C3 C11 C12 112.2(3) . .
C3 C11 H21 109.2 . .
C12 C11 H21 109.2 . .
C3 C11 H22 109.2 . .
C12 C11 H22 109.2 . .
H21 C11 H22 107.9 . .
C13 C12 C11 111.7(4) . .
C13 C12 H23 109.3 . .
C11 C12 H23 109.3 . .
C13 C12 H24 109.3 . .
C11 C12 H24 109.3 . .
H23 C12 H24 107.9 . .
C8 C13 C12 116.1(4) . .
C8 C13 H25 108.3 . .
C12 C13 H25 108.3 . .
C8 C13 H26 108.3 . .
C12 C13 H26 108.3 . .
H25 C13 H26 107.4 . .
N3 C14 C15 119.4(4) . .
N3 C14 H27 120.3 . .
C15 C14 H27 120.3 . .
C14 C15 C16 119.4(4) . .
C14 C15 H28 120.3 . .
C16 C15 H28 120.3 . .
C17 C16 C15 118.1(4) . .
C17 C16 C26 117.3(4) . .
C15 C16 C26 124.7(4) . .
C18 C17 C16 120.7(4) . .
C18 C17 H29 119.6 . .
C16 C17 H29 119.6 . .
N3 C18 C17 119.9(4) . .
N3 C18 H30 120.1 . .
C17 C18 H30 120.1 . .
N4 C19 C20 120.9(4) . .
N4 C19 H31 119.5 . .
C20 C19 H31 119.5 . .
C19 C20 C21 119.3(4) . .
C19 C20 H32 120.4 . .
C21 C20 H32 120.4 . .
C22 C21 C20 117.3(4) . .
C22 C21 C24 120.7(4) . .
C20 C21 C24 122.1(4) . .
C23 C22 C21 120.7(4) . .
C23 C22 H33 119.7 . .
C21 C22 H33 119.7 . .
N4 C23 C22 119.7(5) . .
N4 C23 H34 120.2 . .
C22 C23 H34 120.2 . .
C21 C24 C25 110.8(3) . .
C21 C24 H35 109.5 . .
C25 C24 H35 109.5 . .
C21 C24 H36 109.5 . .
C25 C24 H36 109.5 . .
H35 C24 H36 108.1 . .
C26 C25 C24 111.6(4) . .
C26 C25 H37 109.3 . .
C24 C25 H37 109.3 . .
C26 C25 H38 109.3 . .
C24 C25 H38 109.3 . .
H37 C25 H38 108.0 . .
C16 C26 C25 116.7(4) . .
C16 C26 H39 108.1 . .
C25 C26 H39 108.1 . .
C16 C26 H40 108.1 . .
C25 C26 H40 108.1 . .
H39 C26 H40 107.3 . .

loop_
_geom_bond_atom_site_label_1
_geom_bond_atom_site_label_2
_geom_bond_distance
_geom_bond_site_symmetry_2
Zn1 O4 1.879(3) 1_655
Zn1 O2 1.880(3) .
Zn1 O9 1.937(3) .
Zn1 O10 1.968(3) .
Zn2 O5 1.917(3) .
Zn2 O8 1.923(3) .
Zn2 O1 1.947(4) 2_645
Zn2 O11 1.971(3) .
Zn3 O3 1.916(3) .
Zn3 O6 1.935(3) .
Zn3 O7 1.938(3) 2_655
Zn3 O12 1.953(3) .
Zn4 O13 1.882(3) 1_655
Zn4 O20 1.897(3) .
Zn4 O17 1.928(3) .
Zn4 O24 1.966(3) .
Zn5 O15 1.916(3) .
Zn5 O18 1.932(3) .
Zn5 O16 1.952(3) 3_666
Zn5 O23 1.961(3) .
Zn6 O21 1.920(3) .
Zn6 O19 1.925(4) 3_656
Zn6 O14 1.939(3) .
Zn6 O22 1.964(3) .
P1 O1 1.478(4) .
P1 O2 1.481(4) .
P1 O3 1.486(3) .
P1 H1 1.44(5) .
P2 O4 1.487(3) .
P2 O6 1.512(3) .
P2 O5 1.512(3) .
P2 H2 1.20(5) .
P3 O8 1.504(3) .
P3 O7 1.510(3) .
P3 O9 1.523(3) .
P3 H3 1.42(4) .
P4 O12 1.504(3) .
P4 O11 1.505(3) .
P4 O10 1.532(3) .
P4 H4 1.37(4) .
P5 O13 1.491(3) .
P5 O15 1.512(3) .
P5 O14 1.512(3) .
P5 H5 1.23(4) .
P6 O18 1.512(3) .
P6 O16 1.516(3) .
P6 O17 1.524(3) .
P6 H6 1.31(4) .
P7 O19 1.483(4) .
P7 O21 1.494(3) .
P7 O20 1.496(3) .
P7 H7 1.36(5) .
P8 O22 1.502(3) .
P8 O23 1.516(3) .
P8 O24 1.533(3) .
P8 H8 1.36(4) .
O1 Zn2 1.947(4) 2_655
O4 Zn1 1.879(3) 1_455
O7 Zn3 1.938(3) 2_645
O13 Zn4 1.882(3) 1_455
O16 Zn5 1.952(3) 3_666
O19 Zn6 1.925(4) 3_656
N1 C1 1.315(7) .
N1 C5 1.324(7) .
N1 H9 0.8600 .
N2 C10 1.328(6) .
N2 C6 1.340(6) .
N2 H10 0.8600 .
N3 C18 1.325(6) .
N3 C14 1.340(6) .
N3 H11 0.8600 .
N4 C19 1.311(7) .
N4 C23 1.327(6) .
N4 H12 0.8600 .
C1 C2 1.368(7) .
C1 H13 0.9300 .
C2 C3 1.389(6) .
C2 H14 0.9300 .
C3 C4 1.386(6) .
C3 C11 1.492(5) .
C4 C5 1.374(7) .
C4 H15 0.9300 .
C5 H16 0.9300 .
C6 C7 1.366(6) .
C6 H17 0.9300 .
C7 C8 1.393(6) .
C7 H18 0.9300 .
C8 C9 1.384(6) .
C8 C13 1.504(6) .
C9 C10 1.358(6) .
C9 H19 0.9300 .
C10 H20 0.9300 .
C11 C12 1.558(6) .
C11 H21 0.9700 .
C11 H22 0.9700 .
C12 C13 1.505(6) .
C12 H23 0.9700 .
C12 H24 0.9700 .
C13 H25 0.9700 .
C13 H26 0.9700 .
C14 C15 1.377(7) .
C14 H27 0.9300 .
C15 C16 1.394(6) .
C15 H28 0.9300 .
C16 C17 1.383(6) .
C16 C26 1.505(6) .
C17 C18 1.351(7) .
C17 H29 0.9300 .
C18 H30 0.9300 .
C19 C20 1.368(7) .
C19 H31 0.9300 .
C20 C21 1.397(6) .
C20 H32 0.9300 .
C21 C22 1.383(6) .
C21 C24 1.492(5) .
C22 C23 1.363(6) .
C22 H33 0.9300 .
C23 H34 0.9300 .
C24 C25 1.555(6) .
C24 H35 0.9700 .
C24 H36 0.9700 .
C25 C26 1.507(6) .
C25 H37 0.9700 .
C25 H38 0.9700 .
C26 H39 0.9700 .
C26 H40 0.9700 .

loop_
_geom_hbond_atom_site_label_D
_geom_hbond_atom_site_label_H
_geom_hbond_atom_site_label_A
_geom_hbond_distance_DH
_geom_hbond_distance_HA
_geom_hbond_distance_DA
_geom_hbond_angle_DHA
_geom_hbond_site_symmetry_A
N1 H9 O11 0.86 2.31 3.003(5) 137.2 1_565
N1 H9 O9 0.86 2.33 2.963(5) 131.1 1_565
N2 H10 O10 0.86 1.90 2.745(5) 166.7 .
N3 H11 O24 0.86 1.94 2.774(5) 161.5 2_655
N4 H12 O23 0.86 2.20 2.911(5) 139.9 2_645
N4 H12 O17 0.86 2.41 3.025(5) 129.3 2_645
